data_2227331
loop_
_publ_author_name
'Lv, Lu-Ping'
'Liu, Songhui'

_publ_section_title
;
 (<i>E</i>)-Methyl 3-(3,5-dibromo-2-hydroxybenzylidene)carbazate
;
_journal_coeditor_code CI5169
_journal_issue 9
_journal_name_full 'Acta Crystallographica Section E'
_journal_page_first o2405
_journal_paper_doi 10.1107/S1600536810033799
_journal_volume 66
_journal_year 2010
_chemical_formula_iupac 'C9 H8 Br2 N2 O3'
_chemical_formula_moiety 'C9 H8 Br2 N2 O3'
_chemical_formula_sum 'C9 H8 Br2 N2 O3'
_chemical_formula_weight 351.99
_chemical_name_systematic
;
(<i>E</i>)-Methyl 3-(3,5-dibromo-2-hydroxybenzylidene)carbazate
;
_space_group_IT_number 2
_symmetry_cell_setting triclinic
_symmetry_space_group_name_Hall '-P 1'
_symmetry_space_group_name_H-M 'P -1'
_atom_sites_solution_hydrogens geom
_atom_sites_solution_primary direct
_atom_sites_solution_secondary difmap
_audit_creation_method SHELXL-97
_cell_angle_alpha 92.254(6)
_cell_angle_beta 95.647(6)
_cell_angle_gamma 91.394(6)
_cell_formula_units_Z 4
_cell_length_a 7.6907(11)
_cell_length_b 9.9886(14)
_cell_length_c 15.503(2)
_cell_measurement_reflns_used 4109
_cell_measurement_temperature 223(2)
_cell_measurement_theta_max 25.0
_cell_measurement_theta_min 1.3
_cell_volume 1183.8(3)
_computing_cell_refinement 'SAINT (Bruker, 2002)'
_computing_data_collection 'SMART (Bruker, 2002)'
_computing_data_reduction 'SAINT (Bruker, 2002)'
_computing_molecular_graphics 'SHELXTL (Sheldrick, 2008)'
_computing_publication_material 'SHELXTL (Sheldrick, 2008)'
_computing_structure_refinement 'SHELXL97 (Sheldrick, 2008)'
_computing_structure_solution 'SHELXS97 (Sheldrick, 2008)'
_diffrn_ambient_temperature 223(2)
_diffrn_measured_fraction_theta_full 0.983
_diffrn_measured_fraction_theta_max 0.983
_diffrn_measurement_device_type 'Bruker SMART CCD area-detector'
_diffrn_measurement_method '\f and \w scans'
_diffrn_radiation_monochromator graphite
_diffrn_radiation_source 'fine-focus sealed tube'
_diffrn_radiation_type MoK\a
_diffrn_radiation_wavelength 0.71073
_diffrn_reflns_av_R_equivalents 0.0592
_diffrn_reflns_av_sigmaI/netI 0.0704
_diffrn_reflns_limit_h_max 8
_diffrn_reflns_limit_h_min -9
_diffrn_reflns_limit_k_max 11
_diffrn_reflns_limit_k_min -11
_diffrn_reflns_limit_l_max 18
_diffrn_reflns_limit_l_min -18
_diffrn_reflns_number 12305
_diffrn_reflns_theta_full 25.03
_diffrn_reflns_theta_max 25.03
_diffrn_reflns_theta_min 1.32
_diffrn_standards_number 0
_exptl_absorpt_coefficient_mu 6.841
_exptl_absorpt_correction_T_max 0.9892
_exptl_absorpt_correction_T_min 0.9766
_exptl_absorpt_correction_type multi-scan
_exptl_absorpt_process_details '(SADABS; Bruker, 2002)'
_exptl_crystal_colour colourless
_exptl_crystal_density_diffrn 1.975
_exptl_crystal_density_method 'not measured'
_exptl_crystal_description Block
_exptl_crystal_F_000 680
_exptl_crystal_size_max 0.22
_exptl_crystal_size_mid 0.21
_exptl_crystal_size_min 0.18
_refine_diff_density_max 0.633
_refine_diff_density_min -0.618
_refine_ls_extinction_method none
_refine_ls_goodness_of_fit_ref 1.005
_refine_ls_hydrogen_treatment constr
_refine_ls_matrix_type full
_refine_ls_number_parameters 289
_refine_ls_number_reflns 4109
_refine_ls_number_restraints 0
_refine_ls_restrained_S_all 1.005
_refine_ls_R_factor_all 0.1033
_refine_ls_R_factor_gt 0.0554
_refine_ls_shift/su_max 0.001
_refine_ls_shift/su_mean 0.00
_refine_ls_structure_factor_coef Fsqd
_refine_ls_weighting_details 'calc w=1/[\s^2^(Fo^2^)+(0.0947P)^2^] where P=(Fo^2^+2Fc^2^)/3'
_refine_ls_weighting_scheme calc
_refine_ls_wR_factor_gt 0.1593
_refine_ls_wR_factor_ref 0.1748
_reflns_number_gt 2425
_reflns_number_total 4109
_reflns_threshold_expression I>2\s(I)
_cod_data_source_file ci5169.cif
_cod_data_source_block I
_cod_database_code 2227331
_cod_database_fobs_code 2227331

loop_
_symmetry_equiv_pos_as_xyz
'x, y, z'
'-x, -y, -z'

loop_
_atom_site_type_symbol
_atom_site_label
_atom_site_fract_x
_atom_site_fract_y
_atom_site_fract_z
_atom_site_U_iso_or_equiv
_atom_site_adp_type
_atom_site_calc_flag
_atom_site_refinement_flags
_atom_site_occupancy
_atom_site_disorder_assembly
_atom_site_disorder_group
C C1 0.0209(8) 0.9946(6) 0.2567(4) 0.0463(16) Uani d . 1 . .
C C2 -0.0373(9) 1.0058(7) 0.1701(5) 0.0551(18) Uani d . 1 . .
C C3 -0.0724(9) 0.8941(7) 0.1156(5) 0.0578(19) Uani d . 1 . .
H H3 -0.1108 0.9037 0.0568 0.069 Uiso calc R 1 . .
C C4 -0.0513(9) 0.7688(7) 0.1474(5) 0.0568(19) Uani d . 1 . .
C C5 0.0050(8) 0.7525(7) 0.2340(5) 0.0529(18) Uani d . 1 . .
H H5 0.0167 0.6661 0.2554 0.063 Uiso calc R 1 . .
C C6 0.0441(8) 0.8656(6) 0.2893(4) 0.0428(15) Uani d . 1 . .
C C7 0.1087(8) 0.8455(6) 0.3787(4) 0.0485(16) Uani d . 1 . .
H H7 0.1129 0.7586 0.3999 0.058 Uiso calc R 1 . .
C C8 0.2901(8) 1.0311(6) 0.5634(4) 0.0454(16) Uani d . 1 . .
C C9 0.4215(10) 1.0965(7) 0.7025(5) 0.064(2) Uani d . 1 . .
H H9A 0.4648 1.0566 0.7562 0.096 Uiso calc R 1 . .
H H9B 0.3295 1.1578 0.7135 0.096 Uiso calc R 1 . .
H H9C 0.5162 1.1451 0.6795 0.096 Uiso calc R 1 . .
C C10 0.3833(8) 0.4911(6) 0.2572(4) 0.0436(15) Uani d . 1 . .
C C11 0.4111(8) 0.4998(7) 0.1704(5) 0.0522(17) Uani d . 1 . .
C C12 0.4301(8) 0.3882(7) 0.1186(5) 0.0582(19) Uani d . 1 . .
H H12 0.4482 0.3955 0.0599 0.070 Uiso calc R 1 . .
C C13 0.4218(9) 0.2622(7) 0.1556(5) 0.0528(18) Uani d . 1 . .
C C14 0.3968(8) 0.2485(6) 0.2395(4) 0.0495(17) Uani d . 1 . .
H H14 0.3928 0.1627 0.2623 0.059 Uiso calc R 1 . .
C C15 0.3769(8) 0.3617(6) 0.2927(4) 0.0436(15) Uani d . 1 . .
C C16 0.3449(8) 0.3454(6) 0.3820(4) 0.0465(16) Uani d . 1 . .
H H16 0.3494 0.2596 0.4048 0.056 Uiso calc R 1 . .
C C17 0.2301(8) 0.5304(6) 0.5620(4) 0.0427(15) Uani d . 1 . .
C C18 0.1545(10) 0.5951(7) 0.7015(5) 0.063(2) Uani d . 1 . .
H H18A 0.1356 0.5552 0.7559 0.094 Uiso calc R 1 . .
H H18B 0.0492 0.6388 0.6790 0.094 Uiso calc R 1 . .
H H18C 0.2503 0.6607 0.7110 0.094 Uiso calc R 1 . .
N N1 0.1604(7) 0.9473(5) 0.4288(4) 0.0483(14) Uani d . 1 . .
N N2 0.2264(7) 0.9247(5) 0.5120(4) 0.0542(15) Uani d . 1 . .
H H2 0.2274 0.8442 0.5313 0.065 Uiso calc R 1 . .
N N3 0.3108(7) 0.4455(5) 0.4302(3) 0.0452(13) Uani d . 1 . .
N N4 0.2761(7) 0.4238(5) 0.5131(4) 0.0508(14) Uani d . 1 . .
H H4 0.2832 0.3443 0.5340 0.061 Uiso calc R 1 . .
O O1 0.0559(6) 1.1076(4) 0.3070(3) 0.0547(12) Uani d . 1 . .
H H1 0.0934 1.0875 0.3567 0.082 Uiso calc R 1 . .
O O2 0.2888(7) 1.1459(4) 0.5407(3) 0.0688(15) Uani d . 1 . .
O O3 0.3523(6) 0.9915(4) 0.6398(3) 0.0557(12) Uani d . 1 . .
O O4 0.3642(6) 0.6050(4) 0.3056(3) 0.0547(12) Uani d . 1 . .
H H4A 0.3491 0.5857 0.3559 0.082 Uiso calc R 1 . .
O O5 0.1974(6) 0.4908(4) 0.6391(3) 0.0569(12) Uani d . 1 . .
O O6 0.2219(7) 0.6444(4) 0.5383(3) 0.0630(14) Uani d . 1 . .
Br Br1 -0.06212(11) 1.17836(8) 0.12394(5) 0.0693(3) Uani d . 1 . .
Br Br2 -0.09610(12) 0.61188(8) 0.07391(6) 0.0806(3) Uani d . 1 . .
Br Br3 0.41876(12) 0.67238(8) 0.12264(6) 0.0735(3) Uani d . 1 . .
Br Br4 0.43692(12) 0.10563(8) 0.08150(6) 0.0764(3) Uani d . 1 . .

loop_
_atom_site_aniso_label
_atom_site_aniso_U_11
_atom_site_aniso_U_22
_atom_site_aniso_U_33
_atom_site_aniso_U_12
_atom_site_aniso_U_13
_atom_site_aniso_U_23
C1 0.043(4) 0.051(4) 0.046(5) -0.004(3) 0.010(3) -0.005(3)
C2 0.053(4) 0.060(4) 0.054(5) 0.003(3) 0.009(4) 0.007(4)
C3 0.062(4) 0.076(5) 0.035(4) 0.004(4) 0.010(3) -0.001(4)
C4 0.063(4) 0.057(4) 0.047(5) -0.007(3) 0.000(4) -0.014(4)
C5 0.053(4) 0.053(4) 0.052(5) 0.007(3) 0.009(3) -0.009(3)
C6 0.052(4) 0.042(4) 0.035(4) 0.000(3) 0.013(3) -0.003(3)
C7 0.061(4) 0.039(3) 0.047(5) 0.004(3) 0.011(3) -0.002(3)
C8 0.061(4) 0.042(4) 0.034(4) 0.003(3) 0.012(3) 0.000(3)
C9 0.076(5) 0.076(5) 0.038(5) 0.003(4) 0.000(4) -0.008(4)
C10 0.040(3) 0.051(4) 0.040(4) 0.005(3) 0.007(3) -0.002(3)
C11 0.050(4) 0.061(4) 0.049(5) 0.003(3) 0.013(3) 0.011(4)
C12 0.053(4) 0.078(5) 0.043(5) 0.001(4) 0.006(3) -0.002(4)
C13 0.054(4) 0.063(5) 0.040(5) 0.004(3) 0.008(3) -0.018(3)
C14 0.061(4) 0.049(4) 0.039(4) -0.001(3) 0.010(3) -0.008(3)
C15 0.046(4) 0.047(4) 0.038(4) 0.003(3) 0.005(3) 0.002(3)
C16 0.053(4) 0.039(3) 0.048(5) 0.001(3) 0.008(3) 0.003(3)
C17 0.058(4) 0.036(4) 0.034(4) 0.000(3) 0.004(3) 0.002(3)
C18 0.079(5) 0.070(5) 0.040(5) 0.000(4) 0.015(4) -0.009(4)
N1 0.067(4) 0.042(3) 0.036(4) 0.002(3) 0.002(3) 0.003(3)
N2 0.083(4) 0.028(3) 0.050(4) 0.002(3) 0.001(3) 0.006(3)
N3 0.066(4) 0.037(3) 0.034(3) 0.003(2) 0.013(3) 0.001(2)
N4 0.083(4) 0.029(3) 0.041(4) 0.003(3) 0.010(3) 0.003(3)
O1 0.079(3) 0.048(3) 0.037(3) -0.005(2) 0.004(2) 0.004(2)
O2 0.114(4) 0.025(2) 0.067(4) -0.003(2) 0.004(3) 0.013(2)
O3 0.091(3) 0.041(2) 0.032(3) -0.003(2) -0.005(2) 0.005(2)
O4 0.078(3) 0.047(3) 0.041(3) 0.008(2) 0.014(2) 0.004(2)
O5 0.087(3) 0.049(3) 0.037(3) 0.008(2) 0.016(2) 0.002(2)
O6 0.110(4) 0.030(2) 0.053(3) 0.010(2) 0.021(3) 0.011(2)
Br1 0.0837(6) 0.0719(5) 0.0532(6) 0.0081(4) 0.0047(4) 0.0159(4)
Br2 0.0933(7) 0.0793(6) 0.0647(6) 0.0018(5) -0.0013(5) -0.0291(5)
Br3 0.0975(7) 0.0730(6) 0.0543(6) 0.0022(4) 0.0234(5) 0.0158(4)
Br4 0.0873(6) 0.0814(6) 0.0595(6) 0.0082(4) 0.0131(4) -0.0301(4)

loop_
_atom_type_symbol
_atom_type_description
_atom_type_scat_dispersion_real
_atom_type_scat_dispersion_imag
_atom_type_scat_source
C C 0.0033 0.0016 'International Tables Vol C Tables 4.2.6.8 and 6.1.1.4'
H H 0.0000 0.0000 'International Tables Vol C Tables 4.2.6.8 and 6.1.1.4'
N N 0.0061 0.0033 'International Tables Vol C Tables 4.2.6.8 and 6.1.1.4'
O O 0.0106 0.0060 'International Tables Vol C Tables 4.2.6.8 and 6.1.1.4'
Br Br -0.2901 2.4595 'International Tables Vol C Tables 4.2.6.8 and 6.1.1.4'

loop_
_geom_angle_atom_site_label_1
_geom_angle_atom_site_label_2
_geom_angle_atom_site_label_3
_geom_angle_site_symmetry_1
_geom_angle_site_symmetry_3
_geom_angle
_geom_angle_publ_flag
O1 C1 C2 . . 118.9(6) ?
O1 C1 C6 . . 122.2(6) ?
C2 C1 C6 . . 118.9(6) ?
C3 C2 C1 . . 121.3(7) ?
C3 C2 Br1 . . 119.1(6) ?
C1 C2 Br1 . . 119.6(5) ?
C4 C3 C2 . . 119.8(7) ?
C4 C3 H3 . . 120.1 ?
C2 C3 H3 . . 120.1 ?
C3 C4 C5 . . 121.0(6) ?
C3 C4 Br2 . . 121.1(6) ?
C5 C4 Br2 . . 117.9(5) ?
C4 C5 C6 . . 119.5(6) ?
C4 C5 H5 . . 120.3 ?
C6 C5 H5 . . 120.3 ?
C5 C6 C1 . . 119.5(6) ?
C5 C6 C7 . . 118.3(6) ?
C1 C6 C7 . . 122.2(6) ?
N1 C7 C6 . . 119.5(6) ?
N1 C7 H7 . . 120.2 ?
C6 C7 H7 . . 120.2 ?
O2 C8 O3 . . 125.8(6) ?
O2 C8 N2 . . 123.9(6) ?
O3 C8 N2 . . 110.4(5) ?
O3 C9 H9A . . 109.5 ?
O3 C9 H9B . . 109.5 ?
H9A C9 H9B . . 109.5 ?
O3 C9 H9C . . 109.5 ?
H9A C9 H9C . . 109.5 ?
H9B C9 H9C . . 109.5 ?
O4 C10 C11 . . 119.4(6) ?
O4 C10 C15 . . 122.1(6) ?
C11 C10 C15 . . 118.5(6) ?
C12 C11 C10 . . 121.8(6) ?
C12 C11 Br3 . . 119.5(6) ?
C10 C11 Br3 . . 118.6(5) ?
C11 C12 C13 . . 118.1(7) ?
C11 C12 H12 . . 120.9 ?
C13 C12 H12 . . 120.9 ?
C14 C13 C12 . . 122.3(6) ?
C14 C13 Br4 . . 119.6(6) ?
C12 C13 Br4 . . 118.0(5) ?
C13 C14 C15 . . 119.8(6) ?
C13 C14 H14 . . 120.1 ?
C15 C14 H14 . . 120.1 ?
C14 C15 C10 . . 119.4(6) ?
C14 C15 C16 . . 119.3(6) ?
C10 C15 C16 . . 121.3(6) ?
N3 C16 C15 . . 120.9(6) ?
N3 C16 H16 . . 119.5 ?
C15 C16 H16 . . 119.5 ?
O6 C17 O5 . . 125.5(6) ?
O6 C17 N4 . . 125.0(6) ?
O5 C17 N4 . . 109.5(5) ?
O5 C18 H18A . . 109.5 ?
O5 C18 H18B . . 109.5 ?
H18A C18 H18B . . 109.5 ?
O5 C18 H18C . . 109.5 ?
H18A C18 H18C . . 109.5 ?
H18B C18 H18C . . 109.5 ?
C7 N1 N2 . . 118.2(5) ?
C8 N2 N1 . . 118.3(5) ?
C8 N2 H2 . . 120.9 ?
N1 N2 H2 . . 120.9 ?
C16 N3 N4 . . 118.5(5) ?
C17 N4 N3 . . 117.7(5) ?
C17 N4 H4 . . 121.2 ?
N3 N4 H4 . . 121.2 ?
C1 O1 H1 . . 109.5 ?
C8 O3 C9 . . 116.1(5) ?
C10 O4 H4A . . 109.5 ?
C17 O5 C18 . . 116.5(5) ?

loop_
_geom_bond_atom_site_label_1
_geom_bond_atom_site_label_2
_geom_bond_site_symmetry_2
_geom_bond_distance
_geom_bond_publ_flag
C1 O1 . 1.353(7) ?
C1 C2 . 1.383(9) ?
C1 C6 . 1.412(8) ?
C2 C3 . 1.378(9) ?
C2 Br1 . 1.899(7) ?
C3 C4 . 1.370(9) ?
C3 H3 . 0.94 ?
C4 C5 . 1.387(10) ?
C4 Br2 . 1.906(7) ?
C5 C6 . 1.400(8) ?
C5 H5 . 0.94 ?
C6 C7 . 1.448(9) ?
C7 N1 . 1.286(7) ?
C7 H7 . 0.94 ?
C8 O2 . 1.212(7) ?
C8 O3 . 1.312(8) ?
C8 N2 . 1.355(8) ?
C9 O3 . 1.456(7) ?
C9 H9A . 0.97 ?
C9 H9B . 0.97 ?
C9 H9C . 0.97 ?
C10 O4 . 1.357(7) ?
C10 C11 . 1.388(9) ?
C10 C15 . 1.426(8) ?
C11 C12 . 1.367(9) ?
C11 Br3 . 1.905(7) ?
C12 C13 . 1.406(10) ?
C12 H12 . 0.94 ?
C13 C14 . 1.346(9) ?
C13 Br4 . 1.917(6) ?
C14 C15 . 1.393(8) ?
C14 H14 . 0.94 ?
C15 C16 . 1.445(9) ?
C16 N3 . 1.272(7) ?
C16 H16 . 0.94 ?
C17 O6 . 1.211(7) ?
C17 O5 . 1.319(7) ?
C17 N4 . 1.357(7) ?
C18 O5 . 1.460(7) ?
C18 H18A . 0.97 ?
C18 H18B . 0.97 ?
C18 H18C . 0.97 ?
N1 N2 . 1.368(7) ?
N2 H2 . 0.87 ?
N3 N4 . 1.364(7) ?
N4 H4 . 0.87 ?
O1 H1 . 0.83 ?
O4 H4A . 0.83 ?

loop_
_geom_hbond_atom_site_label_D
_geom_hbond_atom_site_label_H
_geom_hbond_atom_site_label_A
_geom_hbond_site_symmetry_A
_geom_hbond_distance_DH
_geom_hbond_distance_HA
_geom_hbond_distance_DA
_geom_hbond_angle_DHA
_geom_hbond_publ_flag
O1 H1 N1 . 0.82 1.88 2.604(7) 146 yes
N2 H2 O6 . 0.86 2.01 2.845(6) 163 yes
N4 H4 O2 1_545 0.86 2.00 2.828(6) 161 yes
O4 H4A N3 . 0.82 1.89 2.609(7) 145 yes
C7 H7 O6 . 0.93 2.56 3.312(8) 139 yes
C16 H16 O2 1_545 0.93 2.52 3.282(8) 139 yes
C9 H9B Cg1 2_576 0.97 2.89 3.594(8) 131 yes
C18 H18C Cg2 2_666 0.97 2.89 3.561(8) 128 yes

loop_
_geom_torsion_atom_site_label_1
_geom_torsion_atom_site_label_2
_geom_torsion_atom_site_label_3
_geom_torsion_atom_site_label_4
_geom_torsion_site_symmetry_1
_geom_torsion_site_symmetry_2
_geom_torsion_site_symmetry_3
_geom_torsion_site_symmetry_4
_geom_torsion
_geom_torsion_publ_flag
O1 C1 C2 C3 . . . . 179.0(6) ?
C6 C1 C2 C3 . . . . -0.1(10) ?
O1 C1 C2 Br1 . . . . 1.2(8) ?
C6 C1 C2 Br1 . . . . -177.9(4) ?
C1 C2 C3 C4 . . . . 0.6(11) ?
Br1 C2 C3 C4 . . . . 178.5(5) ?
C2 C3 C4 C5 . . . . 0.1(11) ?
C2 C3 C4 Br2 . . . . -179.3(5) ?
C3 C4 C5 C6 . . . . -1.3(10) ?
Br2 C4 C5 C6 . . . . 178.1(5) ?
C4 C5 C6 C1 . . . . 1.8(9) ?
C4 C5 C6 C7 . . . . -177.7(6) ?
O1 C1 C6 C5 . . . . 179.8(6) ?
C2 C1 C6 C5 . . . . -1.1(9) ?
O1 C1 C6 C7 . . . . -0.7(9) ?
C2 C1 C6 C7 . . . . 178.4(6) ?
C5 C6 C7 N1 . . . . 173.9(6) ?
C1 C6 C7 N1 . . . . -5.7(9) ?
O4 C10 C11 C12 . . . . -179.6(6) ?
C15 C10 C11 C12 . . . . 0.8(10) ?
O4 C10 C11 Br3 . . . . -0.7(8) ?
C15 C10 C11 Br3 . . . . 179.7(4) ?
C10 C11 C12 C13 . . . . -0.4(10) ?
Br3 C11 C12 C13 . . . . -179.3(5) ?
C11 C12 C13 C14 . . . . -0.3(11) ?
C11 C12 C13 Br4 . . . . 177.0(5) ?
C12 C13 C14 C15 . . . . 0.5(10) ?
Br4 C13 C14 C15 . . . . -176.8(5) ?
C13 C14 C15 C10 . . . . 0.0(10) ?
C13 C14 C15 C16 . . . . 178.2(6) ?
O4 C10 C15 C14 . . . . 179.8(5) ?
C11 C10 C15 C14 . . . . -0.6(9) ?
O4 C10 C15 C16 . . . . 1.7(9) ?
C11 C10 C15 C16 . . . . -178.7(6) ?
C14 C15 C16 N3 . . . . -173.7(6) ?
C10 C15 C16 N3 . . . . 4.4(9) ?
C6 C7 N1 N2 . . . . -177.8(5) ?
O2 C8 N2 N1 . . . . 1.6(10) ?
O3 C8 N2 N1 . . . . -178.3(5) ?
C7 N1 N2 C8 . . . . 176.3(6) ?
C15 C16 N3 N4 . . . . 177.9(5) ?
O6 C17 N4 N3 . . . . -2.1(10) ?
O5 C17 N4 N3 . . . . 178.5(5) ?
C16 N3 N4 C17 . . . . -176.3(6) ?
O2 C8 O3 C9 . . . . 1.5(10) ?
N2 C8 O3 C9 . . . . -178.6(6) ?
O6 C17 O5 C18 . . . . -2.5(10) ?
N4 C17 O5 C18 . . . . 176.9(5) ?
